data_2236544
loop_
_publ_author_name
'Taha, Muhammad'
'Naz, Humera'
'Rahman, Aqilah Abd'
'Ismail, Nor Hadiani'
'Sammer, Yousuf'

_publ_section_title
;
 (<i>E</i>)-<i>N</i>'-(3,4-Dimethoxybenzylidene)-4-methoxybenzohydrazide
;
_journal_coeditor_code PV2573
_journal_issue 9
_journal_name_full 'Acta Crystallographica Section E'
_journal_page_first o2780
_journal_paper_doi 10.1107/S1600536812034228
_journal_volume 68
_journal_year 2012
_chemical_formula_iupac 'C17 H18 N2 O4'
_chemical_formula_moiety 'C17 H18 N2 O4'
_chemical_formula_sum 'C17 H18 N2 O4'
_chemical_formula_weight 314.33
_chemical_name_systematic
;
(<i>E</i>)-<i>N</i>'-(3,4-Dimethoxybenzylidene)-4-methoxybenzohydrazide
;
_space_group_IT_number 14
_symmetry_cell_setting monoclinic
_symmetry_space_group_name_Hall '-P 2ybc'
_symmetry_space_group_name_H-M 'P 1 21/c 1'
_atom_sites_solution_hydrogens geom
_atom_sites_solution_primary direct
_atom_sites_solution_secondary difmap
_audit_creation_method SHELXL-97
_cell_angle_alpha 90.00
_cell_angle_beta 99.010(4)
_cell_angle_gamma 90.00
_cell_formula_units_Z 4
_cell_length_a 14.191(2)
_cell_length_b 5.0109(8)
_cell_length_c 22.535(4)
_cell_measurement_reflns_used 506
_cell_measurement_temperature 273(2)
_cell_measurement_theta_max 18.67
_cell_measurement_theta_min 2.91
_cell_volume 1582.7(4)
_computing_cell_refinement 'SAINT (Bruker, 2000)'
_computing_data_collection 'SMART (Bruker, 2000)'
_computing_data_reduction 'SAINT (Bruker, 2000)'
_computing_molecular_graphics 'SHELXTL (Sheldrick, 2008)'
_computing_publication_material
;
SHELXTL (Sheldrick, 2008), PARST (Nardelli, 1995) and PLATON
(Spek, 2009)
;
_computing_structure_refinement 'SHELXL97 (Sheldrick, 2008)'
_computing_structure_solution 'SHELXS97 (Sheldrick, 2008)'
_diffrn_ambient_temperature 273(2)
_diffrn_measured_fraction_theta_full 0.992
_diffrn_measured_fraction_theta_max 0.992
_diffrn_measurement_device_type
;
Bruker SMART APEX CCD area-detector
;
_diffrn_measurement_method '\w scan'
_diffrn_radiation_monochromator graphite
_diffrn_radiation_source 'fine-focus sealed tube'
_diffrn_radiation_type MoK\a
_diffrn_radiation_wavelength 0.71073
_diffrn_reflns_av_R_equivalents 0.0802
_diffrn_reflns_av_sigmaI/netI 0.0955
_diffrn_reflns_limit_h_max 16
_diffrn_reflns_limit_h_min -17
_diffrn_reflns_limit_k_max 5
_diffrn_reflns_limit_k_min -5
_diffrn_reflns_limit_l_max 26
_diffrn_reflns_limit_l_min -27
_diffrn_reflns_number 8638
_diffrn_reflns_theta_full 25.49
_diffrn_reflns_theta_max 25.49
_diffrn_reflns_theta_min 1.45
_diffrn_standards_number 0
_exptl_absorpt_coefficient_mu 0.095
_exptl_absorpt_correction_T_max 0.9962
_exptl_absorpt_correction_T_min 0.9785
_exptl_absorpt_correction_type multi-scan
_exptl_absorpt_process_details '(SADABS; Bruker, 2000)'
_exptl_crystal_colour Colorles
_exptl_crystal_density_diffrn 1.319
_exptl_crystal_density_method 'not measured'
_exptl_crystal_description Plate
_exptl_crystal_F_000 664
_exptl_crystal_size_max 0.23
_exptl_crystal_size_mid 0.20
_exptl_crystal_size_min 0.04
_refine_diff_density_max 0.179
_refine_diff_density_min -0.161
_refine_ls_extinction_coef 0.0013(5)
_refine_ls_extinction_expression Fc^*^=kFc[1+0.001xFc^2^\l^3^/sin(2\q)]^-1/4^
_refine_ls_extinction_method 'SHELXL97 (Sheldrick, 2008)'
_refine_ls_goodness_of_fit_ref 0.960
_refine_ls_hydrogen_treatment mixed
_refine_ls_matrix_type full
_refine_ls_number_parameters 216
_refine_ls_number_reflns 2891
_refine_ls_number_restraints 0
_refine_ls_restrained_S_all 0.960
_refine_ls_R_factor_all 0.1410
_refine_ls_R_factor_gt 0.0563
_refine_ls_shift/su_max 0.000
_refine_ls_shift/su_mean 0.000
_refine_ls_structure_factor_coef Fsqd
_refine_ls_weighting_details 'calc w=1/[\s^2^(Fo^2^)+(0.0319P)^2^] where P=(Fo^2^+2Fc^2^)/3'
_refine_ls_weighting_scheme calc
_refine_ls_wR_factor_gt 0.0874
_refine_ls_wR_factor_ref 0.1153
_reflns_number_gt 1400
_reflns_number_total 2891
_reflns_threshold_expression I>2sigma(I)
_cod_data_source_file pv2573.cif
_cod_data_source_block I
_cod_original_cell_volume 1582.7(5)
_cod_original_sg_symbol_H-M 'P 21/c'
_cod_database_code 2236544
_cod_database_fobs_code 2236544

loop_
_symmetry_equiv_pos_as_xyz
'x, y, z'
'-x, y+1/2, -z+1/2'
'-x, -y, -z'
'x, -y-1/2, z-1/2'

loop_
_atom_site_type_symbol
_atom_site_label
_atom_site_fract_x
_atom_site_fract_y
_atom_site_fract_z
_atom_site_U_iso_or_equiv
_atom_site_adp_type
_atom_site_calc_flag
_atom_site_refinement_flags
_atom_site_occupancy
_atom_site_symmetry_multiplicity
O O1 0.08439(16) 0.0973(5) 0.30744(8) 0.0533(7) Uani d . 1 1
O O2 0.02249(17) -0.2411(5) 0.37757(9) 0.0517(7) Uani d . 1 1
O O3 0.27009(17) -0.4724(4) 0.67207(9) 0.0559(7) Uani d . 1 1
O O4 0.47170(17) -0.0216(5) 0.92189(8) 0.0597(7) Uani d . 1 1
N N1 0.23561(18) -0.0850(5) 0.58675(10) 0.0423(8) Uani d . 1 1
N N2 0.2763(2) -0.0366(6) 0.64635(11) 0.0429(8) Uani d . 1 1
C C1 0.1311(2) -0.0799(6) 0.46462(12) 0.0383(8) Uani d . 1 1
H H1B 0.1098 -0.2050 0.4900 0.046 Uiso calc R 1 1
C C2 0.0930(2) -0.0774(6) 0.40460(13) 0.0376(8) Uani d . 1 1
C C3 0.1267(2) 0.1102(7) 0.36613(12) 0.0390(9) Uani d . 1 1
C C4 0.1959(2) 0.2892(6) 0.38871(13) 0.0426(9) Uani d . 1 1
H H4A 0.2185 0.4120 0.3634 0.051 Uiso calc R 1 1
C C5 0.2323(2) 0.2866(6) 0.44979(13) 0.0447(9) Uani d . 1 1
H H5A 0.2784 0.4110 0.4651 0.054 Uiso calc R 1 1
C C6 0.2013(2) 0.1033(7) 0.48788(12) 0.0392(9) Uani d . 1 1
C C7 0.2418(2) 0.1119(7) 0.55156(13) 0.0435(9) Uani d . 1 1
H H7A 0.2732 0.2658 0.5670 0.052 Uiso calc R 1 1
C C8 0.2912(2) -0.2397(7) 0.68566(13) 0.0380(8) Uani d . 1 1
C C9 0.3389(2) -0.1642(6) 0.74719(12) 0.0330(8) Uani d . 1 1
C C10 0.4038(2) 0.0405(6) 0.75824(12) 0.0399(9) Uani d . 1 1
H H10A 0.4164 0.1460 0.7265 0.048 Uiso calc R 1 1
C C11 0.4510(2) 0.0934(6) 0.81608(12) 0.0401(9) Uani d . 1 1
H H11A 0.4957 0.2301 0.8226 0.048 Uiso calc R 1 1
C C12 0.4308(2) -0.0582(7) 0.86330(13) 0.0395(8) Uani d . 1 1
C C13 0.3653(2) -0.2629(7) 0.85314(13) 0.0468(9) Uani d . 1 1
H H13A 0.3510 -0.3640 0.8852 0.056 Uiso calc R 1 1
C C14 0.3212(2) -0.3176(6) 0.79592(13) 0.0444(9) Uani d . 1 1
H H14A 0.2787 -0.4597 0.7894 0.053 Uiso calc R 1 1
C C15 0.5404(3) 0.1858(7) 0.93508(14) 0.0697(12) Uani d . 1 1
H H15A 0.5626 0.1906 0.9776 0.105 Uiso calc R 1 1
H H15B 0.5116 0.3540 0.9224 0.105 Uiso calc R 1 1
H H15C 0.5932 0.1527 0.9142 0.105 Uiso calc R 1 1
C C16 -0.0236(2) -0.4110(7) 0.41506(13) 0.0567(10) Uani d . 1 1
H H16A -0.0743 -0.5066 0.3909 0.085 Uiso calc R 1 1
H H16B -0.0494 -0.3050 0.4442 0.085 Uiso calc R 1 1
H H16C 0.0218 -0.5356 0.4353 0.085 Uiso calc R 1 1
C C17 0.1047(3) 0.3085(7) 0.26842(13) 0.0626(12) Uani d . 1 1
H H17A 0.0644 0.2907 0.2302 0.094 Uiso calc R 1 1
H H17B 0.1703 0.2987 0.2630 0.094 Uiso calc R 1 1
H H17C 0.0929 0.4774 0.2860 0.094 Uiso calc R 1 1
H H2A 0.2850(18) 0.139(5) 0.6573(11) 0.030(9) Uiso d . 1 1

loop_
_atom_site_aniso_label
_atom_site_aniso_U_11
_atom_site_aniso_U_22
_atom_site_aniso_U_33
_atom_site_aniso_U_12
_atom_site_aniso_U_13
_atom_site_aniso_U_23
O1 0.0620(18) 0.0641(18) 0.0305(13) -0.0093(14) -0.0034(11) 0.0056(12)
O2 0.0634(18) 0.0525(16) 0.0359(13) -0.0183(14) -0.0021(12) 0.0002(12)
O3 0.089(2) 0.0261(15) 0.0470(14) -0.0012(13) -0.0073(12) -0.0045(12)
O4 0.0687(19) 0.0761(19) 0.0306(13) -0.0173(15) -0.0034(11) 0.0017(12)
N1 0.057(2) 0.0356(19) 0.0302(15) 0.0044(15) -0.0065(13) -0.0070(13)
N2 0.071(2) 0.0230(18) 0.0297(15) -0.0009(16) -0.0083(13) -0.0061(14)
C1 0.049(2) 0.031(2) 0.0339(18) -0.0020(18) 0.0027(15) 0.0015(15)
C2 0.044(2) 0.034(2) 0.0320(18) -0.0010(18) -0.0022(15) -0.0040(16)
C3 0.042(2) 0.045(2) 0.0280(18) 0.0055(19) 0.0007(15) -0.0007(17)
C4 0.045(2) 0.045(2) 0.0366(19) -0.0044(18) 0.0030(16) 0.0067(16)
C5 0.049(2) 0.040(2) 0.042(2) -0.0053(18) -0.0050(17) -0.0007(17)
C6 0.046(2) 0.037(2) 0.0331(18) 0.0037(18) -0.0003(16) 0.0000(16)
C7 0.054(3) 0.035(2) 0.038(2) -0.0009(19) -0.0042(17) -0.0055(17)
C8 0.050(2) 0.027(2) 0.0359(19) 0.0054(18) 0.0037(16) 0.0010(17)
C9 0.041(2) 0.024(2) 0.0337(18) 0.0031(16) 0.0054(15) -0.0005(15)
C10 0.050(2) 0.040(2) 0.0301(18) -0.0014(19) 0.0058(15) 0.0014(16)
C11 0.044(2) 0.040(2) 0.0349(19) -0.0064(18) 0.0021(15) 0.0005(16)
C12 0.039(2) 0.049(2) 0.0289(18) 0.0020(19) 0.0016(15) -0.0004(17)
C13 0.055(3) 0.052(2) 0.0323(19) -0.005(2) 0.0052(17) 0.0064(17)
C14 0.055(3) 0.033(2) 0.045(2) -0.0077(17) 0.0053(17) -0.0008(17)
C15 0.077(3) 0.081(3) 0.043(2) -0.015(3) -0.015(2) -0.004(2)
C16 0.051(3) 0.065(3) 0.054(2) -0.013(2) 0.0067(18) -0.005(2)
C17 0.073(3) 0.069(3) 0.045(2) 0.008(2) 0.003(2) 0.018(2)

loop_
_atom_type_symbol
_atom_type_description
_atom_type_scat_dispersion_real
_atom_type_scat_dispersion_imag
_atom_type_scat_source
C C 0.0033 0.0016 'International Tables Vol C Tables 4.2.6.8 and 6.1.1.4'
H H 0.0000 0.0000 'International Tables Vol C Tables 4.2.6.8 and 6.1.1.4'
N N 0.0061 0.0033 'International Tables Vol C Tables 4.2.6.8 and 6.1.1.4'
O O 0.0106 0.0060 'International Tables Vol C Tables 4.2.6.8 and 6.1.1.4'

loop_
_geom_angle_atom_site_label_1
_geom_angle_atom_site_label_2
_geom_angle_atom_site_label_3
_geom_angle
C3 O1 C17 117.3(3)
C2 O2 C16 117.9(2)
C12 O4 C15 118.2(3)
C7 N1 N2 113.9(3)
C8 N2 N1 120.0(3)
C8 N2 H2A 123.2(16)
N1 N2 H2A 116.4(16)
C2 C1 C6 120.7(3)
C2 C1 H1B 119.6
C6 C1 H1B 119.6
O2 C2 C1 125.6(3)
O2 C2 C3 115.0(3)
C1 C2 C3 119.4(3)
O1 C3 C4 124.9(3)
O1 C3 C2 115.0(3)
C4 C3 C2 120.1(3)
C3 C4 C5 119.7(3)
C3 C4 H4A 120.2
C5 C4 H4A 120.2
C6 C5 C4 121.2(3)
C6 C5 H5A 119.4
C4 C5 H5A 119.4
C5 C6 C1 118.9(3)
C5 C6 C7 118.6(3)
C1 C6 C7 122.4(3)
N1 C7 C6 122.2(3)
N1 C7 H7A 118.9
C6 C7 H7A 118.9
O3 C8 N2 123.1(3)
O3 C8 C9 121.9(3)
N2 C8 C9 114.9(3)
C10 C9 C14 117.8(3)
C10 C9 C8 123.4(3)
C14 C9 C8 118.7(3)
C9 C10 C11 121.4(3)
C9 C10 H10A 119.3
C11 C10 H10A 119.3
C12 C11 C10 119.4(3)
C12 C11 H11A 120.3
C10 C11 H11A 120.3
O4 C12 C11 124.4(3)
O4 C12 C13 115.6(3)
C11 C12 C13 120.0(3)
C14 C13 C12 120.1(3)
C14 C13 H13A 119.9
C12 C13 H13A 119.9
C13 C14 C9 121.2(3)
C13 C14 H14A 119.4
C9 C14 H14A 119.4
O4 C15 H15A 109.5
O4 C15 H15B 109.5
H15A C15 H15B 109.5
O4 C15 H15C 109.5
H15A C15 H15C 109.5
H15B C15 H15C 109.5
O2 C16 H16A 109.5
O2 C16 H16B 109.5
H16A C16 H16B 109.5
O2 C16 H16C 109.5
H16A C16 H16C 109.5
H16B C16 H16C 109.5
O1 C17 H17A 109.5
O1 C17 H17B 109.5
H17A C17 H17B 109.5
O1 C17 H17C 109.5
H17A C17 H17C 109.5
H17B C17 H17C 109.5

loop_
_geom_bond_atom_site_label_1
_geom_bond_atom_site_label_2
_geom_bond_distance
O1 C3 1.366(3)
O1 C17 1.434(3)
O2 C2 1.362(3)
O2 C16 1.428(3)
O3 C8 1.231(3)
O4 C12 1.369(3)
O4 C15 1.424(4)
N1 C7 1.277(4)
N1 N2 1.398(3)
N2 C8 1.344(4)
N2 H2A 0.92(3)
C1 C2 1.376(4)
C1 C6 1.395(4)
C1 H1B 0.9300
C2 C3 1.412(4)
C3 C4 1.367(4)
C4 C5 1.393(4)
C4 H4A 0.9300
C5 C6 1.375(4)
C5 H5A 0.9300
C6 C7 1.460(4)
C7 H7A 0.9300
C8 C9 1.493(4)
C9 C10 1.374(4)
C9 C14 1.395(4)
C10 C11 1.394(4)
C10 H10A 0.9300
C11 C12 1.373(4)
C11 H11A 0.9300
C12 C13 1.379(4)
C13 C14 1.370(4)
C13 H13A 0.9300
C14 H14A 0.9300
C15 H15A 0.9600
C15 H15B 0.9600
C15 H15C 0.9600
C16 H16A 0.9600
C16 H16B 0.9600
C16 H16C 0.9600
C17 H17A 0.9600
C17 H17B 0.9600
C17 H17C 0.9600

loop_
_geom_hbond_atom_site_label_D
_geom_hbond_atom_site_label_H
_geom_hbond_atom_site_label_A
_geom_hbond_site_symmetry_A
_geom_hbond_distance_DH
_geom_hbond_distance_HA
_geom_hbond_distance_DA
_geom_hbond_angle_DHA
_geom_hbond_publ_flag
N2 H2A O3 1_565 0.92(3) 1.99(3) 2.890(4) 166(2) yes
C15 H15A O4 3_657 0.9600 2.5400 3.357(4) 143.00 yes
C17 H17A O2 2_555 0.9600 2.5500 3.505(4) 172.00 yes

loop_
_geom_torsion_atom_site_label_1
_geom_torsion_atom_site_label_2
_geom_torsion_atom_site_label_3
_geom_torsion_atom_site_label_4
_geom_torsion
C7 N1 N2 C8 -167.3(3)
C16 O2 C2 C1 7.2(5)
C16 O2 C2 C3 -171.8(3)
C6 C1 C2 O2 -178.0(3)
C6 C1 C2 C3 1.1(5)
C17 O1 C3 C4 -8.7(5)
C17 O1 C3 C2 170.4(3)
O2 C2 C3 O1 -0.7(4)
C1 C2 C3 O1 -179.9(3)
O2 C2 C3 C4 178.4(3)
C1 C2 C3 C4 -0.7(5)
O1 C3 C4 C5 178.6(3)
C2 C3 C4 C5 -0.4(5)
C3 C4 C5 C6 1.3(5)
C4 C5 C6 C1 -1.0(5)
C4 C5 C6 C7 -179.6(3)
C2 C1 C6 C5 -0.2(5)
C2 C1 C6 C7 178.4(3)
N2 N1 C7 C6 -178.3(3)
C5 C6 C7 N1 -162.4(3)
C1 C6 C7 N1 19.1(5)
N1 N2 C8 O3 -0.4(5)
N1 N2 C8 C9 177.5(3)
O3 C8 C9 C10 146.6(3)
N2 C8 C9 C10 -31.3(5)
O3 C8 C9 C14 -29.8(5)
N2 C8 C9 C14 152.3(3)
C14 C9 C10 C11 0.4(5)
C8 C9 C10 C11 -176.0(3)
C9 C10 C11 C12 -1.5(5)
C15 O4 C12 C11 -0.6(5)
C15 O4 C12 C13 179.6(3)
C10 C11 C12 O4 -179.0(3)
C10 C11 C12 C13 0.8(5)
O4 C12 C13 C14 -179.3(3)
C11 C12 C13 C14 0.9(5)
C12 C13 C14 C9 -2.0(5)
C10 C9 C14 C13 1.4(5)
C8 C9 C14 C13 177.9(3)

loop_
_cod_related_entry_id
_cod_related_entry_database
_cod_related_entry_code
1 ChemSpider 7835171
